data_7003374
loop_
_publ_author_name
'Habib, Hesham A.'
'Sanchiz, Joaquin'
'Janiak, Christoph'

_publ_section_title
;
 Mixed-ligand coordination polymers from
 1,2-bis(1,2,4-triazol-4-yl)ethane and benzene-1,3,5-tricarboxylate:
 Trinuclear nickel or zinc secondary building units for
 three-dimensional networks with crystal-to-crystal transformation upon
 dehydration
;
_journal_issue 13
_journal_name_full 'Dalton Transactions'
_journal_page_first 1734
_journal_page_last 1744
_journal_paper_doi 10.1039/b715812b
_journal_year 2008
_chemical_formula_moiety 'C30 H30 N12 Ni3 O16, 4(H2 O)'
_chemical_formula_sum 'C30 H38 N12 Ni3 O20'
_chemical_formula_weight 1062.85
_chemical_name_common
;
Diaqua-di(mu-aqua)-bis(mu2-benzene-1,3,5-tricarboxylato)-
bis(mu4-1,2-bis(1,2,4-triazol-4-yl)ethane)-trinickel(ii) tetrahydrate
;
_chemical_name_systematic
;
Diaqua-di(\m-aqua)-bis(\m2-benzene-1,3,5-tricarboxylato)-
bis(\m4-1,2-bis(1,2,4-triazol-4-yl)ethane)-trinickel(II) tetrahydrate
;
_space_group_crystal_system monoclinic
_space_group_IT_number 14
_space_group_name_Hall '-P 2ybc'
_space_group_name_H-M_alt 'P 1 21/c 1'
_atom_sites_solution_hydrogens geom
_atom_sites_solution_primary direct
_atom_sites_solution_secondary difmap
_audit_creation_method SHELXL-97
_cell_angle_alpha 90.00
_cell_angle_beta 114.636(4)
_cell_angle_gamma 90.00
_cell_formula_units_Z 2
_cell_length_a 13.7399(9)
_cell_length_b 8.2320(5)
_cell_length_c 18.8439(13)
_cell_measurement_reflns_used 1698
_cell_measurement_temperature 203(2)
_cell_measurement_theta_max 19.385
_cell_measurement_theta_min 2.75
_cell_volume 1937.4(2)
_computing_cell_refinement 'SAINT (Bruker, 2006)'
_computing_data_collection 'APEX2 (Bruker, 2006)'
_computing_data_reduction SAINT
_computing_structure_refinement 'SHELXL-97 (Sheldrick, 1997)'
_computing_structure_solution 'SHELXS-97 (Sheldrick, 1990)'
_diffrn_ambient_temperature 203(2)
_diffrn_measured_fraction_theta_full 0.994
_diffrn_measured_fraction_theta_max 0.994
_diffrn_measurement_device_type 'Bruker APEX II CCD area detector'
_diffrn_measurement_method '\w scans'
_diffrn_radiation_monochromator graphite
_diffrn_radiation_source 'fine-focus sealed tube'
_diffrn_radiation_type MoK\a
_diffrn_radiation_wavelength 0.71073
_diffrn_reflns_av_R_equivalents 0.0613
_diffrn_reflns_av_sigmaI/netI 0.0495
_diffrn_reflns_limit_h_max 13
_diffrn_reflns_limit_h_min -13
_diffrn_reflns_limit_k_max 7
_diffrn_reflns_limit_k_min -7
_diffrn_reflns_limit_l_max 17
_diffrn_reflns_limit_l_min -17
_diffrn_reflns_number 8884
_diffrn_reflns_theta_full 19.90
_diffrn_reflns_theta_max 19.90
_diffrn_reflns_theta_min 1.63
_exptl_absorpt_coefficient_mu 1.545
_exptl_absorpt_correction_T_max 0.9551
_exptl_absorpt_correction_T_min 0.5564
_exptl_absorpt_correction_type multi-scan
_exptl_absorpt_process_details '(<i>SADABS</i>; Sheldrick, 1996)'
_exptl_crystal_colour blue-green
_exptl_crystal_density_diffrn 1.822
_exptl_crystal_density_method 'not measured'
_exptl_crystal_description plate
_exptl_crystal_F_000 1092
_exptl_crystal_size_max 0.43
_exptl_crystal_size_mid 0.22
_exptl_crystal_size_min 0.03
_refine_diff_density_max 1.155
_refine_diff_density_min -0.510
_refine_diff_density_rms 0.114
_refine_ls_extinction_method none
_refine_ls_goodness_of_fit_ref 1.018
_refine_ls_hydrogen_treatment mixed
_refine_ls_matrix_type full
_refine_ls_number_parameters 192
_refine_ls_number_reflns 1772
_refine_ls_number_restraints 3
_refine_ls_restrained_S_all 1.018
_refine_ls_R_factor_all 0.0894
_refine_ls_R_factor_gt 0.0658
_refine_ls_shift/su_max 0.000
_refine_ls_shift/su_mean 0.000
_refine_ls_structure_factor_coef Fsqd
_refine_ls_weighting_details 'calc w=1/[\s^2^(Fo^2^)+(0.0885P)^2^+18.3368P] where P=(Fo^2^+2Fc^2^)/3'
_refine_ls_weighting_scheme calc
_refine_ls_wR_factor_gt 0.1562
_refine_ls_wR_factor_ref 0.1739
_reflns_number_gt 1360
_reflns_number_total 1772
_reflns_threshold_expression >2sigma(I)
_cod_data_source_file b715812b.txt
_cod_data_source_block 146froz
_cod_depositor_comments
;
 Updating space group information.

 Antanas Vaitkus,
 2018-06-07

The following automatic conversions were performed:
'_symmetry_cell_setting' value 'Monoclinic' changed to 'monoclinic'
according to '/home/saulius/struct/CIF-dictionaries/cif_core.dic'
dictionary named 'cif_core.dic' version 2.4.1 from
2010-06-29.

'_exptl_absorpt_correction_type' value 'Multi-scan' changed
to 'multi-scan' according to
'/home/saulius/struct/CIF-dictionaries/cif_core.dic' dictionary named
'cif_core.dic' version 2.4.1 from 2010-06-29.

Automatic conversion script
Id: cif_fix_enum 1527 2010-12-29 10:47:43Z saulius 
;
_cod_original_sg_symbol_H-M P2(1)/c
_cod_database_code 7003374

loop_
_space_group_symop_id
_space_group_symop_operation_xyz
1 x,y,z
2 -x,y+1/2,-z+1/2
3 -x,-y,-z
4 x,-y+1/2,z+1/2

loop_
_atom_site_label
_atom_site_type_symbol
_atom_site_fract_x
_atom_site_fract_y
_atom_site_fract_z
_atom_site_U_iso_or_equiv
_atom_site_adp_type
_atom_site_occupancy
_atom_site_symmetry_multiplicity
_atom_site_calc_flag
_atom_site_refinement_flags
_atom_site_disorder_assembly
_atom_site_disorder_group
Ni1 Ni 0.26471(11) 0.38631(18) 0.55871(8) 0.0348(6) Uani 1 1 d . . .
Ni2 Ni 0.0000 0.5000 0.5000 0.0298(6) Uani 1 2 d S . .
O1 O 0.0994(7) 0.3114(9) 0.4924(4) 0.038(2) Uani 1 1 d D . .
H1A H 0.085(9) 0.214(8) 0.501(7) 0.057 Uiso 1 1 d D . .
H1B H 0.100(9) 0.306(14) 0.448(4) 0.057 Uiso 1 1 d D . .
O8 O 0.3167(8) 0.1595(11) 0.5936(5) 0.056(3) Uani 1 1 d D . .
H8A H 0.246(6) 0.108(15) 0.580(8) 0.084 Uiso 1 1 d D . .
H8B H 0.348(11) 0.164(18) 0.640(8) 0.084 Uiso 1 1 d . . .
N1 N 0.2105(7) 0.6103(10) 0.5082(4) 0.030(2) Uani 1 1 d . . .
N2 N 0.1040(7) 0.6488(10) 0.4771(5) 0.029(2) Uani 1 1 d . . .
C1 C 0.2572(9) 0.7142(13) 0.4799(6) 0.036(3) Uiso 1 1 d . . .
H1 H 0.3308 0.7158 0.4917 0.043 Uiso 1 1 calc R . .
C2 C 0.0910(8) 0.7734(13) 0.4319(6) 0.032(3) Uiso 1 1 d . . .
H2 H 0.0250 0.8248 0.4033 0.038 Uiso 1 1 calc R . .
N3 N 0.1842(6) 0.8187(10) 0.4315(5) 0.031(2) Uiso 1 1 d . . .
C3 C 0.1971(9) 0.9429(13) 0.3794(6) 0.034(3) Uiso 1 1 d . . .
H3A H 0.2559 1.0167 0.4092 0.040 Uiso 1 1 calc R . .
H3B H 0.1313 1.0068 0.3545 0.040 Uiso 1 1 calc R . .
N5 N 0.1056(7) 0.5004(11) 0.6188(5) 0.034(2) Uani 1 1 d . . .
N6 N 0.2111(7) 0.4486(11) 0.6434(5) 0.035(2) Uani 1 1 d . . .
C5 C 0.1003(9) 0.5643(13) 0.6820(6) 0.034(3) Uiso 1 1 d . . .
H5 H 0.0377 0.6077 0.6831 0.041 Uiso 1 1 calc R . .
C6 C 0.2619(9) 0.4860(13) 0.7188(7) 0.040(3) Uiso 1 1 d . . .
H6 H 0.3344 0.4646 0.7504 0.048 Uiso 1 1 calc R . .
N4 N 0.1934(7) 0.5592(10) 0.7426(5) 0.034(2) Uiso 1 1 d . . .
C4 C 0.2213(10) 0.6463(15) 0.8177(7) 0.051(3) Uiso 1 1 d . . .
H4A H 0.1827 0.7499 0.8064 0.061 Uiso 1 1 calc R . .
H4B H 0.2980 0.6713 0.8399 0.061 Uiso 1 1 calc R . .
O2 O 0.3006(6) 0.3441(9) 0.4627(4) 0.040(2) Uani 1 1 d . . .
C7 C 0.2316(9) 0.3578(13) 0.3937(7) 0.031(3) Uiso 1 1 d . . .
O3 O 0.1339(6) 0.3310(9) 0.3716(4) 0.040(2) Uiso 1 1 d . . .
O4 O 0.5858(6) 0.5319(10) 0.3851(4) 0.045(2) Uani 1 1 d . . .
C8 C 0.5146(9) 0.5840(14) 0.3216(7) 0.040(3) Uiso 1 1 d . . .
O5 O 0.5346(6) 0.6799(11) 0.2759(5) 0.061(2) Uiso 1 1 d . . .
O6 O 0.1527(7) 0.5134(10) 0.0667(5) 0.059(2) Uiso 1 1 d . . .
C9 C 0.1283(9) 0.5474(14) 0.1239(7) 0.044(3) Uiso 1 1 d . . .
O7 O 0.0388(6) 0.5868(9) 0.1174(5) 0.049(2) Uiso 1 1 d . . .
C10 C 0.2692(8) 0.4200(13) 0.3350(6) 0.033(3) Uiso 1 1 d . . .
C11 C 0.3723(8) 0.4625(12) 0.3534(6) 0.029(3) Uiso 1 1 d . . .
H11 H 0.4247 0.4401 0.4037 0.035 Uiso 1 1 calc R . .
C12 C 0.4025(8) 0.5384(13) 0.2998(6) 0.034(3) Uiso 1 1 d . . .
C13 C 0.3226(8) 0.5639(13) 0.2239(6) 0.035(3) Uiso 1 1 d . . .
H13 H 0.3411 0.6118 0.1859 0.042 Uiso 1 1 calc R . .
C14 C 0.2190(8) 0.5204(13) 0.2046(6) 0.033(3) Uiso 1 1 d . . .
C15 C 0.1904(9) 0.4458(13) 0.2591(6) 0.035(3) Uiso 1 1 d . . .
H15 H 0.1193 0.4129 0.2454 0.043 Uiso 1 1 calc R . .
O9 O 0.4876(8) 0.7009(12) 0.9737(6) 0.081(3) Uiso 1 1 d . . .
H9A H 0.5179 0.6061 0.9657 0.121 Uiso 1 1 d . . .
H9B H 0.5214 0.7884 0.9610 0.121 Uiso 1 1 d . . .
O10 O 0.4712(10) 0.4233(15) 0.8809(8) 0.121(4) Uiso 1 1 d . . .
H10A H 0.4625 0.3523 0.9144 0.181 Uiso 1 1 d . . .
H10B H 0.4631 0.3685 0.8342 0.181 Uiso 1 1 d . . .

loop_
_atom_site_aniso_label
_atom_site_aniso_U_11
_atom_site_aniso_U_22
_atom_site_aniso_U_33
_atom_site_aniso_U_23
_atom_site_aniso_U_13
_atom_site_aniso_U_12
Ni1 0.0461(10) 0.0441(10) 0.0240(9) 0.0085(7) 0.0244(7) 0.0083(8)
Ni2 0.0428(13) 0.0370(13) 0.0185(12) 0.0020(9) 0.0215(10) 0.0019(10)
O1 0.077(6) 0.030(5) 0.029(5) 0.002(4) 0.043(5) 0.005(4)
O8 0.078(7) 0.059(6) 0.043(6) 0.020(5) 0.038(6) 0.013(5)
N1 0.048(7) 0.041(6) 0.008(5) -0.003(4) 0.017(5) -0.011(5)
N2 0.035(6) 0.037(6) 0.021(5) 0.003(4) 0.016(5) 0.003(5)
N5 0.046(6) 0.044(6) 0.023(6) -0.002(5) 0.025(5) -0.003(5)
N6 0.049(7) 0.043(6) 0.024(6) -0.002(4) 0.025(5) 0.003(5)
O2 0.050(5) 0.050(5) 0.025(5) 0.007(4) 0.021(4) 0.009(4)
O4 0.054(5) 0.067(6) 0.025(5) 0.015(4) 0.027(4) 0.022(4)

loop_
_atom_type_symbol
_atom_type_description
_atom_type_scat_dispersion_real
_atom_type_scat_dispersion_imag
_atom_type_scat_source
C C 0.0033 0.0016 'International Tables Vol C Tables 4.2.6.8 and 6.1.1.4'
H H 0.0000 0.0000 'International Tables Vol C Tables 4.2.6.8 and 6.1.1.4'
N N 0.0061 0.0033 'International Tables Vol C Tables 4.2.6.8 and 6.1.1.4'
Ni Ni 0.3393 1.1124 'International Tables Vol C Tables 4.2.6.8 and 6.1.1.4'
O O 0.0106 0.0060 'International Tables Vol C Tables 4.2.6.8 and 6.1.1.4'

loop_
_geom_angle_atom_site_label_1
_geom_angle_atom_site_label_2
_geom_angle_atom_site_label_3
_geom_angle
_geom_angle_site_symmetry_1
_geom_angle_site_symmetry_3
_geom_angle_publ_flag
O4 Ni1 O8 89.6(4) 3_666 . ?
O4 Ni1 N1 92.1(3) 3_666 . ?
O8 Ni1 N1 172.2(3) . . ?
O4 Ni1 N6 97.2(3) 3_666 . ?
O8 Ni1 N6 99.7(3) . . ?
N1 Ni1 N6 87.6(3) . . ?
O4 Ni1 O2 87.3(3) 3_666 . ?
O8 Ni1 O2 87.1(3) . . ?
N1 Ni1 O2 85.4(3) . . ?
N6 Ni1 O2 171.8(3) . . ?
O4 Ni1 O1 176.2(3) 3_666 . ?
O8 Ni1 O1 93.9(4) . . ?
N1 Ni1 O1 84.2(3) . . ?
N6 Ni1 O1 83.8(3) . . ?
O2 Ni1 O1 91.3(3) . . ?
N2 Ni2 N2 179.998(1) . 3_566 ?
N2 Ni2 N5 89.5(3) . . ?
N2 Ni2 N5 90.5(3) 3_566 . ?
N2 Ni2 N5 90.5(3) . 3_566 ?
N2 Ni2 N5 89.5(3) 3_566 3_566 ?
N5 Ni2 N5 179.998(1) . 3_566 ?
N2 Ni2 O1 95.8(3) . 3_566 ?
N2 Ni2 O1 84.2(3) 3_566 3_566 ?
N5 Ni2 O1 96.1(3) . 3_566 ?
N5 Ni2 O1 84.0(3) 3_566 3_566 ?
N2 Ni2 O1 84.2(3) . . ?
N2 Ni2 O1 95.8(3) 3_566 . ?
N5 Ni2 O1 84.0(3) . . ?
N5 Ni2 O1 96.0(3) 3_566 . ?
O1 Ni2 O1 179.997(2) 3_566 . ?
Ni2 O1 Ni1 107.6(3) . . ?
Ni2 O1 H1A 117(8) . . ?
Ni1 O1 H1A 115(8) . . ?
Ni2 O1 H1B 112(8) . . ?
Ni1 O1 H1B 98(8) . . ?
H1A O1 H1B 104(10) . . ?
Ni1 O8 H8A 98(8) . . ?
Ni1 O8 H8B 106(10) . . ?
H8A O8 H8B 109(10) . . ?
C1 N1 N2 107.0(8) . . ?
C1 N1 Ni1 128.8(7) . . ?
N2 N1 Ni1 121.4(6) . . ?
C2 N2 N1 107.2(8) . . ?
C2 N2 Ni2 133.6(7) . . ?
N1 N2 Ni2 119.0(6) . . ?
N1 C1 N3 109.9(9) . . ?
N1 C1 H1 125.1 . . ?
N3 C1 H1 125.1 . . ?
N2 C2 N3 110.7(9) . . ?
N2 C2 H2 124.6 . . ?
N3 C2 H2 124.6 . . ?
C2 N3 C1 105.2(9) . . ?
C2 N3 C3 125.2(9) . . ?
C1 N3 C3 129.0(9) . . ?
N3 C3 C4 107.4(8) . 4_575 ?
N3 C3 H3A 110.2 . . ?
C4 C3 H3A 110.2 4_575 . ?
N3 C3 H3B 110.2 . . ?
C4 C3 H3B 110.2 4_575 . ?
H3A C3 H3B 108.5 . . ?
C5 N5 N6 105.1(8) . . ?
C5 N5 Ni2 133.1(8) . . ?
N6 N5 Ni2 121.1(6) . . ?
C6 N6 N5 107.1(8) . . ?
C6 N6 Ni1 132.8(8) . . ?
N5 N6 Ni1 118.1(6) . . ?
N4 C5 N5 111.5(10) . . ?
N4 C5 H5 124.2 . . ?
N5 C5 H5 124.2 . . ?
N6 C6 N4 109.4(10) . . ?
N6 C6 H6 125.3 . . ?
N4 C6 H6 125.3 . . ?
C5 N4 C6 106.8(9) . . ?
C5 N4 C4 125.6(9) . . ?
C6 N4 C4 126.6(9) . . ?
N4 C4 C3 116.2(9) . 4_576 ?
N4 C4 H4A 108.2 . . ?
C3 C4 H4A 108.2 4_576 . ?
N4 C4 H4B 108.2 . . ?
C3 C4 H4B 108.2 4_576 . ?
H4A C4 H4B 107.4 . . ?
C7 O2 Ni1 122.2(7) . . ?
O3 C7 O2 125.0(10) . . ?
O3 C7 C10 118.0(10) . . ?
O2 C7 C10 116.9(9) . . ?
C8 O4 Ni1 127.4(7) . 3_666 ?
O4 C8 O5 123.2(10) . . ?
O4 C8 C12 119.0(10) . . ?
O5 C8 C12 117.7(11) . . ?
O7 C9 O6 125.0(11) . . ?
O7 C9 C14 120.4(10) . . ?
O6 C9 C14 114.4(10) . . ?
C11 C10 C15 120.1(10) . . ?
C11 C10 C7 123.1(10) . . ?
C15 C10 C7 116.6(9) . . ?
C10 C11 C12 121.8(10) . . ?
C10 C11 H11 119.1 . . ?
C12 C11 H11 119.1 . . ?
C11 C12 C13 117.5(10) . . ?
C11 C12 C8 120.6(10) . . ?
C13 C12 C8 121.8(10) . . ?
C14 C13 C12 121.1(10) . . ?
C14 C13 H13 119.5 . . ?
C12 C13 H13 119.5 . . ?
C13 C14 C15 120.5(10) . . ?
C13 C14 C9 123.7(10) . . ?
C15 C14 C9 115.8(9) . . ?
C14 C15 C10 119.0(10) . . ?
C14 C15 H15 120.5 . . ?
C10 C15 H15 120.5 . . ?
H9A O9 H9B 107.5 . . ?
H10A O10 H10B 109.9 . . ?

loop_
_geom_bond_atom_site_label_1
_geom_bond_atom_site_label_2
_geom_bond_distance
_geom_bond_site_symmetry_2
_geom_bond_publ_flag
Ni1 O4 1.995(8) 3_666 ?
Ni1 O8 2.009(9) . ?
Ni1 N1 2.066(9) . ?
Ni1 N6 2.082(8) . ?
Ni1 O2 2.092(7) . ?
Ni1 O1 2.177(9) . ?
Ni2 N2 2.060(8) . ?
Ni2 N2 2.060(8) 3_566 ?
Ni2 N5 2.100(9) . ?
Ni2 N5 2.100(8) 3_566 ?
Ni2 O1 2.112(7) 3_566 ?
Ni2 O1 2.112(7) . ?
O1 H1A 0.86(5) . ?
O1 H1B 0.84(5) . ?
O8 H8A 0.98(5) . ?
O8 H8B 0.80(14) . ?
N1 C1 1.309(13) . ?
N1 N2 1.367(11) . ?
N2 C2 1.297(13) . ?
C1 N3 1.347(13) . ?
C1 H1 0.9400 . ?
C2 N3 1.337(12) . ?
C2 H2 0.9400 . ?
N3 C3 1.479(13) . ?
C3 C4 1.525(15) 4_575 ?
C3 H3A 0.9800 . ?
C3 H3B 0.9800 . ?
N5 C5 1.332(13) . ?
N5 N6 1.392(12) . ?
N6 C6 1.331(13) . ?
C5 N4 1.313(12) . ?
C5 H5 0.9400 . ?
C6 N4 1.342(13) . ?
C6 H6 0.9400 . ?
N4 C4 1.487(14) . ?
C4 C3 1.525(15) 4_576 ?
C4 H4A 0.9800 . ?
C4 H4B 0.9800 . ?
O2 C7 1.255(12) . ?
C7 O3 1.248(11) . ?
C7 C10 1.495(15) . ?
O4 C8 1.264(13) . ?
O4 Ni1 1.995(8) 3_666 ?
C8 O5 1.279(13) . ?
C8 C12 1.468(15) . ?
O6 C9 1.287(13) . ?
C9 O7 1.227(12) . ?
C9 C14 1.528(16) . ?
C10 C11 1.356(13) . ?
C10 C15 1.404(14) . ?
C11 C12 1.389(14) . ?
C11 H11 0.9400 . ?
C12 C13 1.410(14) . ?
C13 C14 1.362(14) . ?
C13 H13 0.9400 . ?
C14 C15 1.386(14) . ?
C15 H15 0.9400 . ?
O9 H9A 0.9270 . ?
O9 H9B 0.9400 . ?
O10 H10A 0.9042 . ?
O10 H10B 0.9527 . ?

loop_
_geom_hbond_atom_site_label_D
_geom_hbond_atom_site_label_H
_geom_hbond_atom_site_label_A
_geom_hbond_distance_DH
_geom_hbond_distance_HA
_geom_hbond_distance_DA
_geom_hbond_angle_DHA
_geom_hbond_site_symmetry_A
O1 H1A O6 0.86(5) 2.22(8) 2.965(11) 144(10) 4_566
O1 H1A O7 0.86(5) 2.41(11) 2.833(11) 111(9) 2_545
O1 H1B O3 0.84(5) 1.70(6) 2.516(9) 163(12) .
O1 H1B O2 0.84(5) 2.67(11) 3.052(10) 109(9) .
O8 H8A O6 0.98(5) 1.57(6) 2.532(13) 165(13) 4_566
O8 H8B O5 0.80(14) 2.15(14) 2.789(13) 137(14) 3_666
O8 H8B O4 0.80(14) 2.77(15) 2.822(13) 85(11) 3_666
O9 H9A O10 0.93 2.09 2.830(16) 135.6 .
O9 H9B O2 0.94 2.31 2.896(12) 120.1 2_656
O9 H9B O4 0.94 2.46 3.365(12) 160.5 4_576
O10 H10A O9 0.90 1.98 2.754(16) 143.2 3_667
O10 H10B O5 0.95 2.13 3.043(16) 161.1 3_666
